data_7132930
loop_
_publ_author_name
'Yang, Xiaofan'
'Fang, Dong'
'Wang, Shihui'
'Tian, Zhenjiang'
'Xu, Lei'
'Liu, Jiyong'
'Zhang, Anyun'
'Xiao, Chengliang'

_publ_section_title
;
 Epimerization effects on coordination behaviours of phenanthroline-based
 phosphine-oxide ligands with uranyl ions.
;
_journal_issue 38
_journal_name_full 'Chemical communications (Cambridge, England)'
_journal_page_first 5042
_journal_page_last 5045
_journal_paper_doi 10.1039/d4cc00258j
_journal_volume 60
_journal_year 2024
_chemical_formula_moiety '2(C28 H26 N3 O7 P2 U), 0.5(H4 O2), 2(C3 H6 O)'
_chemical_formula_sum 'C62 H66 N6 O17 P4 U2'
_chemical_formula_weight 1767.14
_space_group_crystal_system monoclinic
_space_group_IT_number 15
_space_group_name_Hall '-C 2yc'
_space_group_name_H-M_alt 'C 1 2/c 1'
_atom_sites_solution_hydrogens mixed
_atom_sites_solution_primary dual
_audit_creation_date 2024-03-31
_audit_creation_method
;
Olex2 1.5
(compiled 2024.02.16 svn.r378c4104 for OlexSys, GUI svn.r6928)
;
_audit_update_record
;
2024-03-31 deposited with the CCDC.	2024-04-04 downloaded from the CCDC.
;
_cell_angle_alpha 90
_cell_angle_beta 114.1570(10)
_cell_angle_gamma 90
_cell_formula_units_Z 4
_cell_length_a 31.0258(11)
_cell_length_b 12.8733(5)
_cell_length_c 16.8307(6)
_cell_measurement_reflns_used 9920
_cell_measurement_temperature 170.00
_cell_measurement_theta_max 60.624
_cell_measurement_theta_min 2.842
_cell_volume 6133.6(4)
_computing_cell_refinement 'SAINT V8.40B (?, 2016)'
_computing_data_reduction 'SAINT V8.40B (?, 2016)'
_computing_molecular_graphics 'Olex2 1.5 (Dolomanov et al., 2009)'
_computing_publication_material 'Olex2 1.5 (Dolomanov et al., 2009)'
_computing_structure_refinement 'SHELXL 2018/3 (Sheldrick, 2015)'
_computing_structure_solution 'SHELXT  (Sheldrick, 2015)'
_diffrn_ambient_temperature 170.00
_diffrn_detector 'CCD area detector'
_diffrn_detector_area_resol_mean 5.6
_diffrn_detector_type 'Bruker SMART CCD 6000 area detector'
_diffrn_measured_fraction_theta_full 0.976
_diffrn_measured_fraction_theta_max 0.976
_diffrn_measurement_device 'three-circle diffractometer'
_diffrn_measurement_device_type 'Bruker SMART CCD 6000'
_diffrn_measurement_method '\w scans'
_diffrn_radiation_monochromator graphite
_diffrn_radiation_probe x-ray
_diffrn_radiation_type GaK\a
_diffrn_radiation_wavelength 1.34139
_diffrn_reflns_av_unetI/netI 0.0626
_diffrn_reflns_Laue_measured_fraction_full 0.976
_diffrn_reflns_Laue_measured_fraction_max 0.976
_diffrn_reflns_limit_h_max 34
_diffrn_reflns_limit_h_min -37
_diffrn_reflns_limit_k_max 15
_diffrn_reflns_limit_k_min 0
_diffrn_reflns_limit_l_max 20
_diffrn_reflns_limit_l_min 0
_diffrn_reflns_number 5502
_diffrn_reflns_point_group_measured_fraction_full 0.976
_diffrn_reflns_point_group_measured_fraction_max 0.976
_diffrn_reflns_theta_full 53.594
_diffrn_reflns_theta_max 53.902
_diffrn_reflns_theta_min 2.716
_diffrn_source 'sealed X-ray tube'
_diffrn_source_current 3.57
_diffrn_source_power 0.24954300000000001
_diffrn_source_target Mo
_diffrn_source_voltage 69.9
_exptl_absorpt_coefficient_mu 12.167
_exptl_absorpt_correction_T_max 0.7519
_exptl_absorpt_correction_T_min 0.5598
_exptl_absorpt_correction_type multi-scan
_exptl_absorpt_process_details
;
SADABS-2016/2 (Bruker,2016/2) was used for absorption correction.
wR2(int) was 0.1018 before and 0.0843 after correction.
The Ratio of minimum to maximum transmission is 0.7445.
The \l/2 correction factor is Not present.
;
_exptl_crystal_colour colourless
_exptl_crystal_colour_primary colourless
_exptl_crystal_density_diffrn 1.914
_exptl_crystal_description plate
_exptl_crystal_F_000 3440
_exptl_crystal_size_max 0.114
_exptl_crystal_size_mid 0.11
_exptl_crystal_size_min 0.052
_refine_diff_density_max 3.308
_refine_diff_density_min -2.140
_refine_diff_density_rms 0.218
_refine_ls_extinction_method none
_refine_ls_goodness_of_fit_ref 1.114
_refine_ls_hydrogen_treatment constr
_refine_ls_matrix_type full
_refine_ls_number_parameters 450
_refine_ls_number_reflns 5502
_refine_ls_number_restraints 96
_refine_ls_restrained_S_all 1.119
_refine_ls_R_factor_all 0.0483
_refine_ls_R_factor_gt 0.0470
_refine_ls_shift/su_max 0.003
_refine_ls_shift/su_mean 0.000
_refine_ls_structure_factor_coef Fsqd
_refine_ls_weighting_details 'w=1/[\s^2^(Fo^2^)+(0.0334P)^2^+44.3724P] where P=(Fo^2^+2Fc^2^)/3'
_refine_ls_weighting_scheme calc
_refine_ls_wR_factor_gt 0.1111
_refine_ls_wR_factor_ref 0.1121
_reflns_Friedel_coverage 0.000
_reflns_number_gt 5299
_reflns_number_total 5502
_reflns_threshold_expression 'I > 2\s(I)'
_cod_data_source_file d4cc00258j2.cif
_cod_data_source_block 230220_yxf_a2
_cod_depositor_comments 'Adding full bibliography for 7132930--7132933.cif.'
_cod_database_code 7132930
_shelx_shelxl_version_number 2018/3
_shelx_space_group_comment
;
The symmetry employed for this shelxl refinement is uniquely defined
by the following loop, which should always be used as a source of
symmetry information in preference to the above space-group names.
They are only intended as comments.
;
_shelx_estimated_absorpt_t_max 0.570
_shelx_estimated_absorpt_t_min 0.338
_olex2_refinement_description
;
1. Twinned data refinement
 Scales: 0.50(2)
 0.50(2)
2. Fixed Uiso
 At 1.2 times of:
  All C(H) groups, All C(H,H) groups
 At 1.5 times of:
  All C(H,H,H) groups, All O(H,H) groups
3. Restrained distances
 O11-C1G
 1.21 with sigma of 0.02
 C1G-C1H = C1G-C1I
 1.5 with sigma of 0.02
 O12-C1J
 1.21 with sigma of 0.02
 C1J-C1K = C1J-C1L
 1.5 with sigma of 0.02
 C1H-C1G = C1G-C1I
 1.52 with sigma of 0.02
 C1L-C1J = C1J-C1K
 1.52 with sigma of 0.02
 O12-C1J = O11-C1G
 1.2 with sigma of 0.005
 O11-C1H = O11-C1I
 2.38 with sigma of 0.04
 O12-C1K = O12-C1L
 2.38 with sigma of 0.04
 C1H-C1I
 2.564 with sigma of 0.04
 C1L-C1K
 2.564 with sigma of 0.04
 C1G-C1H \\sim C1G-C1I
 with sigma of 0.02
 C1H-O11 \\sim C1I-O11
 with sigma of 0.04
 C1J-C1K \\sim C1J-C1L
 with sigma of 0.02
 C1K-O12 \\sim C1L-O12
 with sigma of 0.04
4. Restrained planarity
 O11, C1G, C1H, C1I
 with sigma of 0.05
 O12, C1J, C1K, C1L
 with sigma of 0.05
5. Uiso/Uaniso restraints and constraints
O11 \\sim C1G \\sim C1H \\sim C1I: within 2A with sigma of 0.04 and sigma for
terminal atoms of 0.08 within 2A
C1G \\sim O11 \\sim C1H \\sim C1I: within 2A with sigma of 0.001 and sigma for
terminal atoms of 0.002 within 2A
O12 \\sim C1J \\sim C1K \\sim C1L: within 2A with sigma of 0.001 and sigma for
terminal atoms of 0.002 within 2A
6. Rigid body (RIGU) restrains
 O11, C1G, C1H, C1I
 with sigma for 1-2 distances of 0.004 and sigma for 1-3 distances of 0.004
 O12, C1J, C1K, C1L
 with sigma for 1-2 distances of 0.004 and sigma for 1-3 distances of 0.004
7. Others
 Sof(O12)=Sof(C1J)=Sof(C1K)=Sof(H1KA)=Sof(H1KB)=Sof(H1KC)=Sof(C1L)=Sof(H1LA)=
 Sof(H1LB)=Sof(H1LC)=1-FVAR(1)
 Sof(O11)=Sof(C1G)=Sof(C1H)=Sof(H1HA)=Sof(H1HB)=Sof(H1HC)=Sof(C1I)=Sof(H1IA)=
 Sof(H1IB)=Sof(H1IC)=FVAR(1)
 Fixed Sof: H9A(0.5) H9B(0.5)
8.a Everything fixed:
 O9, H9A, H9B
8.b Secondary CH2 refined with riding coordinates:
 C1(H1A,H1B), C21(H21A,H21B)
8.c Aromatic/amide H refined with riding coordinates:
 C4(H4), C5(H5), C6(H6), C7(H7), C8(H8), C10(H10), C11(H11), C16(H16),
 C17(H17), C18(H18), C19(H19), C24(H24), C25(H25), C26(H26), C27(H27), C28(H28)
8.d Idealised Me refined as rotating group:
 C2(H2A,H2B,H2C), C22(H22A,H22B,H22C), C1H(H1HA,H1HB,H1HC), C1I(H1IA,H1IB,
 H1IC), C1K(H1KA,H1KB,H1KC), C1L(H1LA,H1LB,H1LC)
;
_olex2_submission_special_instructions 'No special instructions were received'

loop_
_space_group_symop_operation_xyz
'x, y, z'
'-x, y, -z+1/2'
'x+1/2, y+1/2, z'
'-x+1/2, y+1/2, -z+1/2'
'-x, -y, -z'
'x, -y, z-1/2'
'-x+1/2, -y+1/2, -z'
'x+1/2, -y+1/2, z-1/2'

loop_
_atom_site_label
_atom_site_type_symbol
_atom_site_fract_x
_atom_site_fract_y
_atom_site_fract_z
_atom_site_U_iso_or_equiv
_atom_site_adp_type
_atom_site_occupancy
_atom_site_site_symmetry_order
_atom_site_calc_flag
_atom_site_refinement_flags_posn
_atom_site_refinement_flags_adp
_atom_site_refinement_flags_occupancy
_atom_site_disorder_assembly
_atom_site_disorder_group
U1 U 0.72936(2) 0.41764(2) 0.59623(2) 0.02844(11) Uani 1 1 d . . . . .
P1 P 0.84937(6) 0.48221(14) 0.72758(11) 0.0319(4) Uani 1 1 d . . . . .
P2 P 0.61697(6) 0.47073(16) 0.42277(12) 0.0364(4) Uani 1 1 d . . . . .
O1 O 0.80924(18) 0.4054(4) 0.6985(4) 0.0360(11) Uani 1 1 d . . . . .
O2 O 0.6521(2) 0.3981(5) 0.4875(4) 0.0468(13) Uani 1 1 d . . . . .
O6 O 0.7496(2) 0.3951(5) 0.5141(3) 0.0422(12) Uani 1 1 d . . . . .
O7 O 0.70863(18) 0.4488(4) 0.6765(3) 0.0369(11) Uani 1 1 d . . . . .
N1 N 0.7765(2) 0.6036(4) 0.6403(4) 0.0284(11) Uani 1 1 d . . . . .
N2 N 0.6847(2) 0.5978(5) 0.5197(4) 0.0331(13) Uani 1 1 d . . . . .
C1 C 0.8854(3) 0.4821(7) 0.8423(5) 0.0428(18) Uani 1 1 d . . . . .
H1A H 0.908058 0.540501 0.856710 0.051 Uiso 1 1 calc R U . . .
H1B H 0.865083 0.492740 0.874224 0.051 Uiso 1 1 calc R U . . .
C2 C 0.9127(4) 0.3794(9) 0.8721(6) 0.065(3) Uani 1 1 d . . . . .
H2A H 0.939790 0.379235 0.856219 0.098 Uiso 1 1 calc R U . . .
H2B H 0.891833 0.321040 0.843563 0.098 Uiso 1 1 calc R U . . .
H2C H 0.923922 0.372651 0.935370 0.098 Uiso 1 1 calc R U . . .
C3 C 0.8862(2) 0.4677(6) 0.6704(4) 0.0355(15) Uani 1 1 d . . . . .
C4 C 0.8724(3) 0.3986(7) 0.5995(5) 0.0414(17) Uani 1 1 d . . . . .
H4 H 0.844223 0.358963 0.583434 0.050 Uiso 1 1 calc R U . . .
C5 C 0.9008(3) 0.3893(9) 0.5526(6) 0.054(2) Uani 1 1 d . . . . .
H5 H 0.892081 0.342462 0.504956 0.065 Uiso 1 1 calc R U . . .
C6 C 0.9410(3) 0.4472(9) 0.5757(6) 0.055(2) Uani 1 1 d . . . . .
H6 H 0.960046 0.440085 0.543960 0.066 Uiso 1 1 calc R U . . .
C7 C 0.9543(3) 0.5166(8) 0.6448(6) 0.054(2) Uani 1 1 d . . . . .
H7 H 0.981977 0.557377 0.659395 0.065 Uiso 1 1 calc R U . . .
C8 C 0.9272(2) 0.5265(7) 0.6927(5) 0.0422(17) Uani 1 1 d . . . . .
H8 H 0.936627 0.573240 0.740551 0.051 Uiso 1 1 calc R U . . .
C9 C 0.8217(2) 0.6069(6) 0.6974(4) 0.0292(13) Uani 1 1 d . . . . .
C10 C 0.8453(3) 0.7015(6) 0.7341(5) 0.0353(15) Uani 1 1 d . . . . .
H10 H 0.877128 0.700953 0.776162 0.042 Uiso 1 1 calc R U . . .
C11 C 0.8216(3) 0.7920(7) 0.7080(5) 0.0422(17) Uani 1 1 d . . . . .
H11 H 0.836951 0.855708 0.731622 0.051 Uiso 1 1 calc R U . . .
C12 C 0.7746(3) 0.7926(6) 0.6464(5) 0.0351(15) Uani 1 1 d . . . . .
C13 C 0.7530(2) 0.6941(5) 0.6138(4) 0.0282(13) Uani 1 1 d . . . . .
C14 C 0.7057(2) 0.6927(6) 0.5514(4) 0.0308(14) Uani 1 1 d . . . . .
C15 C 0.6805(3) 0.7875(6) 0.5221(5) 0.0369(16) Uani 1 1 d . . . . .
C16 C 0.7039(3) 0.8826(7) 0.5579(5) 0.0434(18) Uani 1 1 d . . . . .
H16 H 0.687251 0.946119 0.539409 0.052 Uiso 1 1 calc R U . . .
C17 C 0.7483(3) 0.8848(6) 0.6163(5) 0.0397(16) Uani 1 1 d . . . . .
H17 H 0.762738 0.949823 0.638385 0.048 Uiso 1 1 calc R U . . .
C18 C 0.6334(3) 0.7839(7) 0.4616(5) 0.0431(18) Uani 1 1 d . . . . .
H18 H 0.615548 0.845980 0.443241 0.052 Uiso 1 1 calc R U . . .
C19 C 0.6132(3) 0.6891(7) 0.4290(5) 0.0423(17) Uani 1 1 d . . . . .
H19 H 0.581676 0.684751 0.386232 0.051 Uiso 1 1 calc R U . . .
C20 C 0.6407(3) 0.5986(6) 0.4608(5) 0.0337(15) Uani 1 1 d . . . . .
C21 C 0.5575(3) 0.4605(8) 0.4169(5) 0.050(2) Uani 1 1 d . . . . .
H21A H 0.558120 0.473478 0.475282 0.060 Uiso 1 1 calc R U . . .
H21B H 0.537481 0.514476 0.376897 0.060 Uiso 1 1 calc R U . . .
C22 C 0.5365(4) 0.3564(9) 0.3857(11) 0.092(4) Uani 1 1 d . . . . .
H22A H 0.503992 0.354861 0.381350 0.138 Uiso 1 1 calc R U . . .
H22B H 0.555209 0.303011 0.426859 0.138 Uiso 1 1 calc R U . . .
H22C H 0.536314 0.342680 0.328282 0.138 Uiso 1 1 calc R U . . .
C23 C 0.6144(2) 0.4528(6) 0.3157(5) 0.0373(15) Uani 1 1 d . . . . .
C24 C 0.5804(3) 0.5032(7) 0.2447(5) 0.0462(19) Uani 1 1 d . . . . .
H24 H 0.558691 0.548928 0.253321 0.055 Uiso 1 1 calc R U . . .
C25 C 0.5780(3) 0.4878(9) 0.1625(6) 0.056(2) Uani 1 1 d . . . . .
H25 H 0.554378 0.521634 0.114011 0.067 Uiso 1 1 calc R U . . .
C26 C 0.6103(4) 0.4224(8) 0.1512(7) 0.061(3) Uani 1 1 d . . . . .
H26 H 0.608409 0.409995 0.094228 0.073 Uiso 1 1 calc R U . . .
C27 C 0.6453(3) 0.3746(9) 0.2216(6) 0.056(2) Uani 1 1 d . . . . .
H27 H 0.667893 0.331386 0.213148 0.067 Uiso 1 1 calc R U . . .
C28 C 0.6474(3) 0.3897(7) 0.3037(6) 0.0468(19) Uani 1 1 d . . . . .
H28 H 0.671493 0.357032 0.352259 0.056 Uiso 1 1 calc R U . . .
O3 O 0.75839(19) 0.2483(4) 0.6748(4) 0.0459(13) Uani 1 1 d . . . . .
O4 O 0.6888(2) 0.2438(4) 0.5769(4) 0.0475(14) Uani 1 1 d . . . . .
O5 O 0.7172(2) 0.1068(4) 0.6560(4) 0.0427(12) Uani 1 1 d . . . . .
N3 N 0.7213(2) 0.1963(5) 0.6369(4) 0.0340(13) Uani 1 1 d . . . . .
O9 O 0.500000 0.665110 0.250000 0.050 Uani 1 2 d S T P . .
H9A H 0.483860 0.701090 0.272370 0.075 Uiso 0.5 1 d . U P A -1
H9B H 0.528440 0.685300 0.259440 0.075 Uiso 0.5 1 d . U P B -1
O11 O 0.9595(4) 0.7252(11) 0.8282(8) 0.058(3) Uani 0.514(17) 1 d D U P C 1
C1G C 0.9783(5) 0.7328(10) 0.9056(8) 0.060(3) Uani 0.514(17) 1 d D U P C 1
C1H C 1.0038(8) 0.8267(13) 0.9428(16) 0.060(3) Uani 0.514(17) 1 d D U P C 1
H1HA H 1.011722 0.828187 1.005410 0.091 Uiso 0.514(17) 1 calc R U P C 1
H1HB H 0.984196 0.887033 0.914847 0.091 Uiso 0.514(17) 1 calc R U P C 1
H1HC H 1.032973 0.828929 0.933333 0.091 Uiso 0.514(17) 1 calc R U P C 1
C1I C 0.9733(6) 0.6478(13) 0.9557(11) 0.062(3) Uani 0.514(17) 1 d D U P C 1
H1IA H 0.941679 0.617734 0.926380 0.093 Uiso 0.514(17) 1 calc R U P C 1
H1IB H 0.977748 0.672521 1.013628 0.093 Uiso 0.514(17) 1 calc R U P C 1
H1IC H 0.997097 0.594775 0.961549 0.093 Uiso 0.514(17) 1 calc R U P C 1
O12 O 1.0107(6) 0.7936(14) 0.9477(11) 0.079(4) Uani 0.486(17) 1 d D U P C 2
C1J C 0.9737(5) 0.7495(12) 0.9143(10) 0.079(4) Uani 0.486(17) 1 d D U P C 2
C1K C 0.9327(6) 0.7651(18) 0.9341(14) 0.078(4) Uani 0.486(17) 1 d D U P C 2
H1KA H 0.942848 0.768321 0.997322 0.117 Uiso 0.486(17) 1 calc R U P C 2
H1KB H 0.910638 0.707246 0.910383 0.117 Uiso 0.486(17) 1 calc R U P C 2
H1KC H 0.917101 0.830360 0.907799 0.117 Uiso 0.486(17) 1 calc R U P C 2
C1L C 0.9688(9) 0.6748(18) 0.8466(14) 0.080(4) Uani 0.486(17) 1 d D U P C 2
H1LA H 0.937374 0.681456 0.799024 0.120 Uiso 0.486(17) 1 calc R U P C 2
H1LB H 0.972803 0.604385 0.870641 0.120 Uiso 0.486(17) 1 calc R U P C 2
H1LC H 0.992948 0.688145 0.824287 0.120 Uiso 0.486(17) 1 calc R U P C 2

loop_
_atom_site_aniso_label
_atom_site_aniso_U_11
_atom_site_aniso_U_22
_atom_site_aniso_U_33
_atom_site_aniso_U_23
_atom_site_aniso_U_13
_atom_site_aniso_U_12
U1 0.02784(15) 0.02944(15) 0.02398(14) 0.00412(8) 0.00647(10) 0.00083(8)
P1 0.0264(8) 0.0356(9) 0.0292(8) 0.0022(7) 0.0068(7) 0.0012(7)
P2 0.0302(8) 0.0429(10) 0.0287(8) 0.0043(7) 0.0047(7) 0.0013(7)
O1 0.031(2) 0.032(3) 0.039(3) 0.003(2) 0.007(2) 0.000(2)
O2 0.039(3) 0.044(3) 0.042(3) 0.009(2) 0.001(2) -0.002(2)
O6 0.051(3) 0.047(3) 0.032(3) 0.002(2) 0.020(2) -0.003(2)
O7 0.036(3) 0.038(3) 0.036(3) 0.003(2) 0.014(2) 0.004(2)
N1 0.032(3) 0.031(3) 0.026(3) 0.004(2) 0.016(2) 0.003(2)
N2 0.031(3) 0.040(3) 0.026(3) 0.005(2) 0.009(2) 0.003(2)
C1 0.041(4) 0.053(5) 0.027(3) 0.005(3) 0.005(3) 0.001(3)
C2 0.067(6) 0.067(6) 0.040(5) 0.015(5) 0.000(4) 0.011(5)
C3 0.028(3) 0.044(4) 0.028(3) 0.001(3) 0.005(3) 0.008(3)
C4 0.035(4) 0.048(4) 0.039(4) -0.002(3) 0.013(3) 0.005(3)
C5 0.046(5) 0.075(6) 0.039(4) -0.002(4) 0.016(4) 0.016(4)
C6 0.034(4) 0.093(7) 0.038(4) 0.016(5) 0.016(3) 0.021(4)
C7 0.026(4) 0.081(7) 0.047(5) 0.019(5) 0.007(3) 0.007(4)
C8 0.028(3) 0.056(5) 0.033(4) 0.005(3) 0.003(3) 0.005(3)
C9 0.030(3) 0.037(3) 0.028(3) 0.006(3) 0.020(3) -0.002(3)
C10 0.033(3) 0.039(4) 0.038(4) -0.007(3) 0.018(3) 0.000(3)
C11 0.045(4) 0.040(4) 0.047(4) -0.011(3) 0.024(4) -0.009(3)
C12 0.049(4) 0.029(3) 0.035(4) -0.003(3) 0.025(3) 0.001(3)
C13 0.037(3) 0.025(3) 0.028(3) 0.004(3) 0.019(3) 0.005(3)
C14 0.037(3) 0.035(4) 0.026(3) 0.006(3) 0.018(3) 0.007(3)
C15 0.045(4) 0.040(4) 0.028(3) 0.004(3) 0.017(3) 0.012(3)
C16 0.055(5) 0.035(4) 0.044(4) 0.001(3) 0.025(4) 0.011(4)
C17 0.055(5) 0.024(3) 0.046(4) -0.006(3) 0.025(4) 0.003(3)
C18 0.046(4) 0.046(4) 0.035(4) 0.006(3) 0.015(3) 0.014(3)
C19 0.039(4) 0.049(5) 0.033(4) 0.012(3) 0.009(3) 0.012(3)
C20 0.030(3) 0.041(4) 0.030(3) 0.001(3) 0.013(3) 0.001(3)
C21 0.036(4) 0.075(6) 0.038(4) 0.004(4) 0.015(3) 0.004(4)
C22 0.046(6) 0.062(7) 0.164(14) 0.011(8) 0.038(7) 0.004(5)
C23 0.029(3) 0.044(4) 0.033(4) -0.002(3) 0.008(3) -0.003(3)
C24 0.041(4) 0.055(5) 0.042(4) 0.008(4) 0.017(3) 0.012(4)
C25 0.046(5) 0.081(7) 0.035(4) 0.010(4) 0.011(4) 0.009(4)
C26 0.057(6) 0.085(8) 0.044(5) 0.005(4) 0.025(4) 0.009(5)
C27 0.051(5) 0.064(6) 0.052(5) 0.000(5) 0.020(4) 0.014(4)
C28 0.039(4) 0.050(5) 0.043(4) 0.005(4) 0.009(3) 0.010(4)
O3 0.036(3) 0.033(3) 0.055(3) 0.010(2) 0.005(2) -0.001(2)
O4 0.042(3) 0.035(3) 0.048(3) 0.005(2) 0.000(2) -0.005(2)
O5 0.057(3) 0.025(2) 0.054(3) 0.002(2) 0.031(3) 0.002(2)
N3 0.042(3) 0.028(3) 0.036(3) 0.000(2) 0.020(3) 0.004(2)
O9 0.050 0.050 0.050 0.000 0.020 0.000
O11 0.050(5) 0.051(5) 0.066(6) 0.002(4) 0.014(4) -0.019(4)
C1G 0.051(5) 0.053(5) 0.066(6) 0.004(4) 0.013(4) -0.019(4)
C1H 0.051(5) 0.053(6) 0.066(6) 0.004(5) 0.012(5) -0.019(4)
C1I 0.053(5) 0.054(6) 0.067(6) 0.004(5) 0.013(4) -0.020(4)
O12 0.079(8) 0.091(9) 0.058(6) 0.015(6) 0.019(5) -0.046(6)
C1J 0.079(7) 0.093(8) 0.057(6) 0.015(6) 0.020(5) -0.045(6)
C1K 0.079(8) 0.093(9) 0.056(6) 0.015(6) 0.021(6) -0.045(7)
C1L 0.080(8) 0.094(9) 0.059(6) 0.015(6) 0.020(6) -0.044(7)

loop_
_atom_type_symbol
_atom_type_description
_atom_type_scat_dispersion_real
_atom_type_scat_dispersion_imag
_atom_type_scat_source
C C 0.0137 0.0067 'International Tables Vol C Tables 4.2.6.8 and 6.1.1.4'
H H 0.0000 0.0000 'International Tables Vol C Tables 4.2.6.8 and 6.1.1.4'
N N 0.0241 0.0134 'International Tables Vol C Tables 4.2.6.8 and 6.1.1.4'
O O 0.0389 0.0241 'International Tables Vol C Tables 4.2.6.8 and 6.1.1.4'
P P 0.2543 0.3332 'International Tables Vol C Tables 4.2.6.8 and 6.1.1.4'
U U -3.9641 10.8496 'International Tables Vol C Tables 4.2.6.8 and 6.1.1.4'

loop_
_geom_angle_atom_site_label_1
_geom_angle_atom_site_label_2
_geom_angle_atom_site_label_3
_geom_angle
_geom_angle_site_symmetry_1
_geom_angle_site_symmetry_3
_geom_angle_publ_flag
O1 U1 N1 65.11(17) . . ?
O1 U1 N2 125.05(17) . . ?
O1 U1 O3 61.24(17) . . ?
O1 U1 O4 110.60(17) . . ?
O2 U1 O1 169.4(2) . . ?
O2 U1 N1 124.25(18) . . ?
O2 U1 N2 64.39(19) . . ?
O2 U1 O3 110.26(18) . . ?
O2 U1 O4 60.70(18) . . ?
O6 U1 O1 87.5(2) . . ?
O6 U1 O2 87.1(2) . . ?
O6 U1 O7 176.3(2) . . ?
O6 U1 N1 92.0(2) . . ?
O6 U1 N2 92.6(2) . . ?
O6 U1 O3 96.0(2) . . ?
O6 U1 O4 94.1(2) . . ?
O7 U1 O1 93.4(2) . . ?
O7 U1 O2 92.6(2) . . ?
O7 U1 N1 85.2(2) . . ?
O7 U1 N2 84.0(2) . . ?
O7 U1 O3 87.6(2) . . ?
O7 U1 O4 88.9(2) . . ?
N2 U1 N1 59.97(18) . . ?
O3 U1 N1 125.22(17) . . ?
O3 U1 N2 169.73(18) . . ?
O3 U1 O4 49.57(17) . . ?
O4 U1 N1 172.42(18) . . ?
O4 U1 N2 124.16(18) . . ?
O1 P1 C1 114.7(4) . . ?
O1 P1 C3 112.6(3) . . ?
O1 P1 C9 105.0(3) . . ?
C1 P1 C9 108.7(4) . . ?
C3 P1 C1 109.1(4) . . ?
C3 P1 C9 106.3(3) . . ?
O2 P2 C20 103.9(3) . . ?
O2 P2 C21 114.3(4) . . ?
O2 P2 C23 111.7(4) . . ?
C20 P2 C21 110.1(4) . . ?
C23 P2 C20 108.6(4) . . ?
C23 P2 C21 108.2(4) . . ?
P1 O1 U1 132.1(3) . . ?
P2 O2 U1 134.2(3) . . ?
C9 N1 U1 120.5(5) . . ?
C9 N1 C13 118.4(6) . . ?
C13 N1 U1 120.5(4) . . ?
C14 N2 U1 119.9(4) . . ?
C20 N2 U1 121.9(5) . . ?
C20 N2 C14 117.5(6) . . ?
P1 C1 H1A 109.3 . . ?
P1 C1 H1B 109.3 . . ?
H1A C1 H1B 108.0 . . ?
C2 C1 P1 111.6(6) . . ?
C2 C1 H1A 109.3 . . ?
C2 C1 H1B 109.3 . . ?
C1 C2 H2A 109.5 . . ?
C1 C2 H2B 109.5 . . ?
C1 C2 H2C 109.5 . . ?
H2A C2 H2B 109.5 . . ?
H2A C2 H2C 109.5 . . ?
H2B C2 H2C 109.5 . . ?
C4 C3 P1 118.9(6) . . ?
C8 C3 P1 120.9(6) . . ?
C8 C3 C4 120.1(7) . . ?
C3 C4 H4 120.5 . . ?
C3 C4 C5 119.0(8) . . ?
C5 C4 H4 120.5 . . ?
C4 C5 H5 119.9 . . ?
C6 C5 C4 120.1(9) . . ?
C6 C5 H5 119.9 . . ?
C5 C6 H6 119.6 . . ?
C5 C6 C7 120.9(8) . . ?
C7 C6 H6 119.6 . . ?
C6 C7 H7 119.9 . . ?
C8 C7 C6 120.2(8) . . ?
C8 C7 H7 119.9 . . ?
C3 C8 H8 120.2 . . ?
C7 C8 C3 119.7(8) . . ?
C7 C8 H8 120.2 . . ?
N1 C9 P1 114.5(5) . . ?
N1 C9 C10 122.8(7) . . ?
C10 C9 P1 122.7(5) . . ?
C9 C10 H10 120.7 . . ?
C11 C10 C9 118.7(7) . . ?
C11 C10 H10 120.7 . . ?
C10 C11 H11 119.7 . . ?
C10 C11 C12 120.6(7) . . ?
C12 C11 H11 119.7 . . ?
C11 C12 C13 117.3(7) . . ?
C11 C12 C17 122.9(7) . . ?
C17 C12 C13 119.8(7) . . ?
N1 C13 C12 122.2(6) . . ?
N1 C13 C14 119.4(6) . . ?
C14 C13 C12 118.4(6) . . ?
N2 C14 C13 118.7(6) . . ?
N2 C14 C15 121.1(6) . . ?
C13 C14 C15 120.1(7) . . ?
C14 C15 C16 118.5(7) . . ?
C18 C15 C14 119.0(7) . . ?
C18 C15 C16 122.5(7) . . ?
C15 C16 H16 119.1 . . ?
C17 C16 C15 121.9(7) . . ?
C17 C16 H16 119.1 . . ?
C12 C17 H17 119.3 . . ?
C16 C17 C12 121.3(7) . . ?
C16 C17 H17 119.3 . . ?
C15 C18 H18 120.4 . . ?
C19 C18 C15 119.3(7) . . ?
C19 C18 H18 120.4 . . ?
C18 C19 H19 120.9 . . ?
C18 C19 C20 118.3(7) . . ?
C20 C19 H19 120.9 . . ?
N2 C20 P2 113.9(5) . . ?
N2 C20 C19 124.7(7) . . ?
C19 C20 P2 121.4(6) . . ?
P2 C21 H21A 109.2 . . ?
P2 C21 H21B 109.2 . . ?
H21A C21 H21B 107.9 . . ?
C22 C21 P2 112.0(7) . . ?
C22 C21 H21A 109.2 . . ?
C22 C21 H21B 109.2 . . ?
C21 C22 H22A 109.5 . . ?
C21 C22 H22B 109.5 . . ?
C21 C22 H22C 109.5 . . ?
H22A C22 H22B 109.5 . . ?
H22A C22 H22C 109.5 . . ?
H22B C22 H22C 109.5 . . ?
C24 C23 P2 120.8(6) . . ?
C28 C23 P2 119.5(6) . . ?
C28 C23 C24 119.7(7) . . ?
C23 C24 H24 119.6 . . ?
C25 C24 C23 120.7(8) . . ?
C25 C24 H24 119.6 . . ?
C24 C25 H25 120.5 . . ?
C24 C25 C26 119.0(8) . . ?
C26 C25 H25 120.5 . . ?
C25 C26 H26 119.6 . . ?
C25 C26 C27 120.9(9) . . ?
C27 C26 H26 119.6 . . ?
C26 C27 H27 120.1 . . ?
C28 C27 C26 119.9(9) . . ?
C28 C27 H27 120.1 . . ?
C23 C28 H28 120.1 . . ?
C27 C28 C23 119.8(8) . . ?
C27 C28 H28 120.1 . . ?
N3 O3 U1 97.9(4) . . ?
N3 O4 U1 97.8(4) . . ?
O4 N3 O3 114.6(6) . . ?
O5 N3 O3 122.9(6) . . ?
O5 N3 O4 122.6(6) . . ?
H9A O9 H9B 118.7 . . ?
O11 C1G C1H 118.6(14) . . ?
O11 C1G C1I 117.3(13) . . ?
C1I C1G C1H 124.1(14) . . ?
C1G C1H H1HA 109.5 . . ?
C1G C1H H1HB 109.5 . . ?
C1G C1H H1HC 109.5 . . ?
H1HA C1H H1HB 109.5 . . ?
H1HA C1H H1HC 109.5 . . ?
H1HB C1H H1HC 109.5 . . ?
C1G C1I H1IA 109.5 . . ?
C1G C1I H1IB 109.5 . . ?
C1G C1I H1IC 109.5 . . ?
H1IA C1I H1IB 109.5 . . ?
H1IA C1I H1IC 109.5 . . ?
H1IB C1I H1IC 109.5 . . ?
O12 C1J C1K 125.9(15) . . ?
O12 C1J C1L 117.3(14) . . ?
C1L C1J C1K 116.8(15) . . ?
C1J C1K H1KA 109.5 . . ?
C1J C1K H1KB 109.5 . . ?
C1J C1K H1KC 109.5 . . ?
H1KA C1K H1KB 109.5 . . ?
H1KA C1K H1KC 109.5 . . ?
H1KB C1K H1KC 109.5 . . ?
C1J C1L H1LA 109.5 . . ?
C1J C1L H1LB 109.5 . . ?
C1J C1L H1LC 109.5 . . ?
H1LA C1L H1LB 109.5 . . ?
H1LA C1L H1LC 109.5 . . ?
H1LB C1L H1LC 109.5 . . ?

loop_
_geom_bond_atom_site_label_1
_geom_bond_atom_site_label_2
_geom_bond_distance
_geom_bond_site_symmetry_2
_geom_bond_publ_flag
U1 O1 2.375(5) . ?
U1 O2 2.360(6) . ?
U1 O6 1.760(5) . ?
U1 O7 1.764(5) . ?
U1 N1 2.745(6) . ?
U1 N2 2.738(6) . ?
U1 O3 2.518(5) . ?
U1 O4 2.521(5) . ?
P1 O1 1.506(5) . ?
P1 C1 1.792(7) . ?
P1 C3 1.781(7) . ?
P1 C9 1.794(7) . ?
P2 O2 1.509(6) . ?
P2 C20 1.810(8) . ?
P2 C21 1.810(8) . ?
P2 C23 1.786(8) . ?
N1 C9 1.336(9) . ?
N1 C13 1.350(9) . ?
N2 C14 1.384(10) . ?
N2 C20 1.320(10) . ?
C1 H1A 0.9900 . ?
C1 H1B 0.9900 . ?
C1 C2 1.539(13) . ?
C2 H2A 0.9800 . ?
C2 H2B 0.9800 . ?
C2 H2C 0.9800 . ?
C3 C4 1.406(11) . ?
C3 C8 1.394(11) . ?
C4 H4 0.9500 . ?
C4 C5 1.410(12) . ?
C5 H5 0.9500 . ?
C5 C6 1.365(15) . ?
C6 H6 0.9500 . ?
C6 C7 1.389(15) . ?
C7 H7 0.9500 . ?
C7 C8 1.386(12) . ?
C8 H8 0.9500 . ?
C9 C10 1.425(11) . ?
C10 H10 0.9500 . ?
C10 C11 1.351(12) . ?
C11 H11 0.9500 . ?
C11 C12 1.403(12) . ?
C12 C13 1.433(10) . ?
C12 C17 1.411(11) . ?
C13 C14 1.413(10) . ?
C14 C15 1.425(10) . ?
C15 C16 1.425(12) . ?
C15 C18 1.398(11) . ?
C16 H16 0.9500 . ?
C16 C17 1.325(13) . ?
C17 H17 0.9500 . ?
C18 H18 0.9500 . ?
C18 C19 1.379(13) . ?
C19 H19 0.9500 . ?
C19 C20 1.412(11) . ?
C21 H21A 0.9900 . ?
C21 H21B 0.9900 . ?
C21 C22 1.490(16) . ?
C22 H22A 0.9800 . ?
C22 H22B 0.9800 . ?
C22 H22C 0.9800 . ?
C23 C24 1.389(11) . ?
C23 C28 1.385(12) . ?
C24 H24 0.9500 . ?
C24 C25 1.368(12) . ?
C25 H25 0.9500 . ?
C25 C26 1.382(14) . ?
C26 H26 0.9500 . ?
C26 C27 1.382(14) . ?
C27 H27 0.9500 . ?
C27 C28 1.369(13) . ?
C28 H28 0.9500 . ?
O3 N3 1.256(8) . ?
O4 N3 1.254(8) . ?
O5 N3 1.218(8) . ?
O9 H9A 0.8726 . ?
O9 H9B 0.8698 . ?
O11 C1G 1.194(5) . ?
C1G C1H 1.441(11) . ?
C1G C1I 1.428(11) . ?
C1H H1HA 0.9800 . ?
C1H H1HB 0.9800 . ?
C1H H1HC 0.9800 . ?
C1I H1IA 0.9800 . ?
C1I H1IB 0.9800 . ?
C1I H1IC 0.9800 . ?
O12 C1J 1.194(5) . ?
C1J C1K 1.455(11) . ?
C1J C1L 1.450(11) . ?
C1K H1KA 0.9800 . ?
C1K H1KB 0.9800 . ?
C1K H1KC 0.9800 . ?
C1L H1LA 0.9800 . ?
C1L H1LB 0.9800 . ?
C1L H1LC 0.9800 . ?

loop_
_geom_torsion_atom_site_label_1
_geom_torsion_atom_site_label_2
_geom_torsion_atom_site_label_3
_geom_torsion_atom_site_label_4
_geom_torsion
_geom_torsion_site_symmetry_1
_geom_torsion_site_symmetry_2
_geom_torsion_site_symmetry_3
_geom_torsion_site_symmetry_4
_geom_torsion_publ_flag
U1 N1 C9 P1 8.8(6) . . . . ?
U1 N1 C9 C10 -168.7(5) . . . . ?
U1 N1 C13 C12 169.9(5) . . . . ?
U1 N1 C13 C14 -10.5(7) . . . . ?
U1 N2 C14 C13 9.7(8) . . . . ?
U1 N2 C14 C15 -170.3(5) . . . . ?
U1 N2 C20 P2 -10.0(7) . . . . ?
U1 N2 C20 C19 169.6(6) . . . . ?
U1 O3 N3 O4 4.0(7) . . . . ?
U1 O3 N3 O5 -176.7(5) . . . . ?
U1 O4 N3 O3 -4.0(7) . . . . ?
U1 O4 N3 O5 176.7(5) . . . . ?
P1 C3 C4 C5 178.2(6) . . . . ?
P1 C3 C8 C7 -177.4(6) . . . . ?
P1 C9 C10 C11 -179.5(6) . . . . ?
P2 C23 C24 C25 -178.7(7) . . . . ?
P2 C23 C28 C27 179.2(8) . . . . ?
O1 P1 C1 C2 66.3(8) . . . . ?
O1 P1 C3 C4 7.5(7) . . . . ?
O1 P1 C3 C8 -175.1(6) . . . . ?
O1 P1 C9 N1 -15.7(5) . . . . ?
O1 P1 C9 C10 161.7(5) . . . . ?
O2 P2 C20 N2 13.4(6) . . . . ?
O2 P2 C20 C19 -166.2(6) . . . . ?
O2 P2 C21 C22 -63.7(9) . . . . ?
O2 P2 C23 C24 172.4(7) . . . . ?
O2 P2 C23 C28 -9.2(8) . . . . ?
N1 C9 C10 C11 -2.3(10) . . . . ?
N1 C13 C14 N2 0.5(9) . . . . ?
N1 C13 C14 C15 -179.5(6) . . . . ?
N2 C14 C15 C16 179.3(7) . . . . ?
N2 C14 C15 C18 1.3(10) . . . . ?
C1 P1 O1 U1 138.7(4) . . . . ?
C1 P1 C3 C4 136.0(6) . . . . ?
C1 P1 C3 C8 -46.6(7) . . . . ?
C1 P1 C9 N1 -138.9(5) . . . . ?
C1 P1 C9 C10 38.6(6) . . . . ?
C3 P1 O1 U1 -95.7(5) . . . . ?
C3 P1 C1 C2 -61.0(8) . . . . ?
C3 P1 C9 N1 103.8(5) . . . . ?
C3 P1 C9 C10 -78.8(6) . . . . ?
C3 C4 C5 C6 -0.6(13) . . . . ?
C4 C3 C8 C7 -0.1(11) . . . . ?
C4 C5 C6 C7 -0.4(14) . . . . ?
C5 C6 C7 C8 1.2(14) . . . . ?
C6 C7 C8 C3 -0.9(13) . . . . ?
C8 C3 C4 C5 0.8(12) . . . . ?
C9 P1 O1 U1 19.5(5) . . . . ?
C9 P1 C1 C2 -176.5(7) . . . . ?
C9 P1 C3 C4 -106.9(6) . . . . ?
C9 P1 C3 C8 70.4(7) . . . . ?
C9 N1 C13 C12 -1.5(9) . . . . ?
C9 N1 C13 C14 178.0(6) . . . . ?
C9 C10 C11 C12 0.4(11) . . . . ?
C10 C11 C12 C13 0.7(10) . . . . ?
C10 C11 C12 C17 -179.4(7) . . . . ?
C11 C12 C13 N1 -0.2(10) . . . . ?
C11 C12 C13 C14 -179.7(6) . . . . ?
C11 C12 C17 C16 179.9(8) . . . . ?
C12 C13 C14 N2 -179.9(6) . . . . ?
C12 C13 C14 C15 0.1(9) . . . . ?
C13 N1 C9 P1 -179.7(4) . . . . ?
C13 N1 C9 C10 2.8(9) . . . . ?
C13 C12 C17 C16 -0.3(11) . . . . ?
C13 C14 C15 C16 -0.7(10) . . . . ?
C13 C14 C15 C18 -178.7(6) . . . . ?
C14 N2 C20 P2 179.2(5) . . . . ?
C14 N2 C20 C19 -1.3(10) . . . . ?
C14 C15 C16 C17 0.9(12) . . . . ?
C14 C15 C18 C19 -2.8(11) . . . . ?
C15 C16 C17 C12 -0.4(13) . . . . ?
C15 C18 C19 C20 2.3(11) . . . . ?
C16 C15 C18 C19 179.2(7) . . . . ?
C17 C12 C13 N1 180.0(6) . . . . ?
C17 C12 C13 C14 0.4(9) . . . . ?
C18 C15 C16 C17 178.8(8) . . . . ?
C18 C19 C20 P2 179.3(6) . . . . ?
C18 C19 C20 N2 -0.3(12) . . . . ?
C20 P2 O2 U1 -13.9(6) . . . . ?
C20 P2 C21 C22 179.9(8) . . . . ?
C20 P2 C23 C24 -73.7(7) . . . . ?
C20 P2 C23 C28 104.8(7) . . . . ?
C20 N2 C14 C13 -179.2(6) . . . . ?
C20 N2 C14 C15 0.7(9) . . . . ?
C21 P2 O2 U1 -133.8(5) . . . . ?
C21 P2 C20 N2 136.2(6) . . . . ?
C21 P2 C20 C19 -43.4(7) . . . . ?
C21 P2 C23 C24 45.7(8) . . . . ?
C21 P2 C23 C28 -135.8(7) . . . . ?
C23 P2 O2 U1 102.9(5) . . . . ?
C23 P2 C20 N2 -105.6(6) . . . . ?
C23 P2 C20 C19 74.8(7) . . . . ?
C23 P2 C21 C22 61.5(9) . . . . ?
C23 C24 C25 C26 -1.0(15) . . . . ?
C24 C23 C28 C27 -2.3(14) . . . . ?
C24 C25 C26 C27 -1.4(16) . . . . ?
C25 C26 C27 C28 1.9(17) . . . . ?
C26 C27 C28 C23 0.0(16) . . . . ?
C28 C23 C24 C25 2.8(14) . . . . ?

loop_
_twin_individual_id
_twin_individual_mass_fraction_refined
1 0.50(2)
2 0.50(2)
